data_1504055
loop_
_publ_author_name
'Meyers, Marvin J.'
'Muizebelt, Inouk'
'van Wiltenburg, Jim'
'Brown, David L.'
'Thorarensen, Atli'

_publ_section_title
;
 Synthesis of tert-butyl 6-oxo-2-azaspiro[3.3]heptane-2-carboxylate.
;
_journal_issue 16
_journal_name_full 'Organic letters'
_journal_page_first 3523
_journal_page_last 3525
_journal_paper_doi 10.1021/ol901325s
_journal_volume 11
_journal_year 2009
_chemical_formula_sum 'C11 H17 N O3'
_chemical_formula_weight 211.26
_chemical_name_systematic
; 
 ? 
;
_space_group_IT_number 2
_symmetry_cell_setting triclinic
_symmetry_space_group_name_Hall '-P 1'
_symmetry_space_group_name_H-M 'P -1'
_atom_sites_solution_hydrogens geom
_atom_sites_solution_primary direct
_atom_sites_solution_secondary difmap
_audit_creation_method SHELXL-97
_cell_angle_alpha 108.6040(10)
_cell_angle_beta 96.856(2)
_cell_angle_gamma 97.248(2)
_cell_formula_units_Z 2
_cell_length_a 6.6599(2)
_cell_length_b 9.8956(3)
_cell_length_c 9.9738(3)
_cell_measurement_reflns_used 2051
_cell_measurement_temperature 296(2)
_cell_measurement_theta_max 62.18
_cell_measurement_theta_min 4.75
_cell_volume 609.01(3)
_computing_cell_refinement 'Bruker SMART'
_computing_data_collection 'Bruker SMART'
_computing_data_reduction 'Bruker SAINT'
_computing_molecular_graphics 'Bruker SHELXTL'
_computing_publication_material 'Bruker SHELXTL'
_computing_structure_refinement 'SHELXL-97 (Sheldrick, 1997)'
_computing_structure_solution 'SHELXS-97 (Sheldrick, 1990)'
_diffrn_ambient_temperature 296(2)
_diffrn_measured_fraction_theta_full 0.715
_diffrn_measured_fraction_theta_max 0.715
_diffrn_measurement_device_type 'CCD area detector'
_diffrn_measurement_method 'phi and omega scans'
_diffrn_radiation_monochromator graphite
_diffrn_radiation_source 'fine-focus sealed tube'
_diffrn_radiation_type CuK\a
_diffrn_radiation_wavelength 1.54178
_diffrn_reflns_av_R_equivalents 0.0129
_diffrn_reflns_av_sigmaI/netI 0.0162
_diffrn_reflns_limit_h_max 6
_diffrn_reflns_limit_h_min -7
_diffrn_reflns_limit_k_max 11
_diffrn_reflns_limit_k_min -8
_diffrn_reflns_limit_l_max 8
_diffrn_reflns_limit_l_min -11
_diffrn_reflns_number 2480
_diffrn_reflns_theta_full 62.20
_diffrn_reflns_theta_max 62.20
_diffrn_reflns_theta_min 4.75
_exptl_absorpt_coefficient_mu 0.685
_exptl_absorpt_correction_T_max 0.9731
_exptl_absorpt_correction_T_min 0.8752
_exptl_absorpt_correction_type none
_exptl_crystal_colour colorless
_exptl_crystal_density_diffrn 1.152
_exptl_crystal_density_meas 0
_exptl_crystal_density_method 'not measured'
_exptl_crystal_description PRISM
_exptl_crystal_F_000 228
_exptl_crystal_size_max 0.20
_exptl_crystal_size_mid 0.10
_exptl_crystal_size_min 0.04
_refine_diff_density_max 0.273
_refine_diff_density_min -0.365
_refine_diff_density_rms 0.115
_refine_ls_extinction_coef 0.074(7)
_refine_ls_extinction_expression Fc^*^=kFc[1+0.001xFc^2^\l^3^/sin(2\q)]^-1/4^
_refine_ls_extinction_method SHELXL
_refine_ls_goodness_of_fit_ref 1.051
_refine_ls_hydrogen_treatment mixed
_refine_ls_matrix_type full
_refine_ls_number_parameters 137
_refine_ls_number_reflns 1377
_refine_ls_number_restraints 0
_refine_ls_restrained_S_all 1.051
_refine_ls_R_factor_all 0.0629
_refine_ls_R_factor_gt 0.0605
_refine_ls_shift/su_max 0.192
_refine_ls_shift/su_mean 0.027
_refine_ls_structure_factor_coef Fsqd
_refine_ls_weighting_details 'calc w=1/[\s^2^(Fo^2^)+(0.1104P)^2^+0.1030P] where P=(Fo^2^+2Fc^2^)/3'
_refine_ls_weighting_scheme calc
_refine_ls_wR_factor_gt 0.1499
_refine_ls_wR_factor_ref 0.1544
_reflns_number_gt 1270
_reflns_number_total 1377
_reflns_threshold_expression >2sigma(I)
_cod_data_source_file ol901325s_si_002.cif
_cod_data_source_block m123
_cod_depositor_comments
;
The following automatic conversions were performed:

'_symmetry_cell_setting' value 'Triclinic' changed to 'triclinic'
according to /home/saulius/struct/CIF-dictionaries/cif_core.dic
dictionary named 'cif_core.dic' version 2.4.2 from 2011-04-26.

Automatic conversion script
Id: cif_fix_values 1715 2011-07-08 13:25:40Z adriana 
;
_cod_original_sg_symbol_H-M P-1
_cod_database_code 1504055

loop_
_symmetry_equiv_pos_as_xyz
'x, y, z'
'-x, -y, -z'

loop_
_atom_site_label
_atom_site_type_symbol
_atom_site_fract_x
_atom_site_fract_y
_atom_site_fract_z
_atom_site_U_iso_or_equiv
_atom_site_adp_type
_atom_site_occupancy
_atom_site_symmetry_multiplicity
_atom_site_calc_flag
_atom_site_refinement_flags
N1 N 1.2339(3) 0.94154(17) 0.2944(2) 0.0628(5) Uani 1 1 d .
C2 C 1.2140(3) 0.7868(2) 0.2686(2) 0.0590(6) Uani 1 1 d .
H2A H 1.1246 0.7272 0.1796 0.080 Uiso 1 1 calc R
H2B H 1.1780 0.7588 0.3487 0.080 Uiso 1 1 calc R
C3 C 1.4440(3) 0.7986(2) 0.2592(2) 0.0511(6) Uani 1 1 d .
C4 C 1.4490(3) 0.9597(2) 0.2783(2) 0.0581(6) Uani 1 1 d .
H4A H 1.5404 1.0254 0.3636 0.080 Uiso 1 1 calc R
H4B H 1.4734 0.9838 0.1941 0.080 Uiso 1 1 calc R
C5 C 1.5163(4) 0.6971(2) 0.1293(2) 0.0659(7) Uani 1 1 d .
H5A H 1.4075 0.6224 0.0639 0.080 Uiso 1 1 calc R
H5B H 1.5948 0.7473 0.0780 0.080 Uiso 1 1 calc R
C6 C 1.6470(3) 0.6456(2) 0.2312(3) 0.0656(7) Uani 1 1 d .
C7 C 1.5918(4) 0.7525(2) 0.3609(2) 0.0676(7) Uani 1 1 d .
H7A H 1.7053 0.8286 0.4176 0.080 Uiso 1 1 calc R
H7B H 1.5238 0.7080 0.4209 0.080 Uiso 1 1 calc R
C8 C 1.0870(3) 1.0162(2) 0.2720(2) 0.0532(6) Uani 1 1 d .
O9 O 0.9060(2) 0.97050(15) 0.25632(18) 0.0718(5) Uani 1 1 d .
O10 O 1.1733(2) 1.14693(14) 0.27298(16) 0.0608(4) Uani 1 1 d .
C11 C 1.0478(4) 1.2532(2) 0.2544(2) 0.0610(6) Uani 1 1 d .
C12 C 1.2082(5) 1.3804(3) 0.2657(4) 0.0941(9) Uani 1 1 d .
H12A H 1.2886 1.4172 0.3603 0.080 Uiso 1 1 calc R
H12B H 1.1419 1.4551 0.2476 0.080 Uiso 1 1 calc R
H12C H 1.2961 1.3498 0.1962 0.080 Uiso 1 1 calc R
C13 C 0.9266(4) 1.2946(3) 0.3746(3) 0.0763(8) Uani 1 1 d .
H13A H 0.8251 1.2131 0.3667 0.080 Uiso 1 1 calc R
H13B H 0.8599 1.3736 0.3690 0.080 Uiso 1 1 calc R
H13C H 1.0174 1.3234 0.4650 0.080 Uiso 1 1 calc R
C14 C 0.9123(5) 1.1945(3) 0.1094(3) 0.0982(10) Uani 1 1 d .
H14A H 0.8123 1.1141 0.1059 0.080 Uiso 1 1 calc R
H14B H 0.9947 1.1631 0.0364 0.080 Uiso 1 1 calc R
H14C H 0.8435 1.2690 0.0933 0.080 Uiso 1 1 calc R
O15 O 1.7502(3) 0.5545(2) 0.2152(2) 0.1057(7) Uani 1 1 d .

loop_
_atom_site_aniso_label
_atom_site_aniso_U_11
_atom_site_aniso_U_22
_atom_site_aniso_U_33
_atom_site_aniso_U_23
_atom_site_aniso_U_13
_atom_site_aniso_U_12
N1 0.0481(11) 0.0478(9) 0.0969(13) 0.0270(9) 0.0140(9) 0.0159(7)
C2 0.0587(13) 0.0485(10) 0.0744(14) 0.0251(10) 0.0127(10) 0.0139(9)
C3 0.0534(12) 0.0463(10) 0.0526(13) 0.0122(10) 0.0070(9) 0.0193(9)
C4 0.0484(13) 0.0489(11) 0.0774(14) 0.0191(10) 0.0114(10) 0.0151(9)
C5 0.0662(14) 0.0619(13) 0.0638(15) 0.0117(12) 0.0047(11) 0.0212(11)
C6 0.0544(14) 0.0494(11) 0.0858(17) 0.0127(12) 0.0014(11) 0.0199(10)
C7 0.0710(15) 0.0627(13) 0.0669(14) 0.0207(12) -0.0037(11) 0.0221(11)
C8 0.0514(13) 0.0483(11) 0.0593(12) 0.0161(9) 0.0077(9) 0.0140(9)
O9 0.0486(10) 0.0620(9) 0.1060(12) 0.0286(8) 0.0118(8) 0.0148(7)
O10 0.0573(9) 0.0483(7) 0.0817(10) 0.0256(7) 0.0115(7) 0.0176(6)
C11 0.0725(15) 0.0535(11) 0.0651(14) 0.0228(11) 0.0155(11) 0.0296(10)
C12 0.107(2) 0.0644(14) 0.133(2) 0.0477(16) 0.0448(18) 0.0325(14)
C13 0.0889(19) 0.0609(13) 0.0811(17) 0.0189(13) 0.0195(14) 0.0293(12)
C14 0.139(3) 0.0916(18) 0.0698(16) 0.0277(14) 0.0007(16) 0.0553(17)
O15 0.0919(14) 0.0762(11) 0.1366(18) 0.0148(11) -0.0051(12) 0.0487(11)

loop_
_atom_type_symbol
_atom_type_description
_atom_type_scat_dispersion_real
_atom_type_scat_dispersion_imag
_atom_type_scat_source
C C 0.0181 0.0091 'International Tables Vol C Tables 4.2.6.8 and 6.1.1.4'
H H 0.0000 0.0000 'International Tables Vol C Tables 4.2.6.8 and 6.1.1.4'
N N 0.0311 0.0180 'International Tables Vol C Tables 4.2.6.8 and 6.1.1.4'
O O 0.0492 0.0322 'International Tables Vol C Tables 4.2.6.8 and 6.1.1.4'

loop_
_geom_angle_atom_site_label_1
_geom_angle_atom_site_label_2
_geom_angle_atom_site_label_3
_geom_angle
C8 N1 C2 128.14(16)
C8 N1 C4 130.91(16)
C2 N1 C4 94.49(15)
N1 C2 C3 88.68(14)
C2 C3 C4 88.02(14)
C2 C3 C5 120.22(16)
C4 C3 C5 120.80(17)
C2 C3 C7 120.61(18)
C4 C3 C7 120.70(16)
C5 C3 C7 89.96(17)
N1 C4 C3 88.64(14)
C6 C5 C3 88.69(17)
O15 C6 C7 133.8(2)
O15 C6 C5 133.8(2)
C7 C6 C5 92.33(18)
C6 C7 C3 88.71(17)
O9 C8 N1 123.57(17)
O9 C8 O10 126.81(18)
N1 C8 O10 109.61(17)
C8 O10 C11 121.36(16)
O10 C11 C13 110.09(16)
O10 C11 C14 110.08(18)
C13 C11 C14 112.2(2)
O10 C11 C12 102.33(19)
C13 C11 C12 110.03(19)
C14 C11 C12 111.6(2)

loop_
_geom_bond_atom_site_label_1
_geom_bond_atom_site_label_2
_geom_bond_distance
N1 C8 1.337(3)
N1 C2 1.455(2)
N1 C4 1.456(3)
C2 C3 1.538(3)
C3 C4 1.539(2)
C3 C5 1.537(3)
C3 C7 1.542(3)
C5 C6 1.511(3)
C6 O15 1.184(3)
C6 C7 1.505(4)
C8 O9 1.206(2)
C8 O10 1.345(2)
O10 C11 1.466(2)
C11 C13 1.503(4)
C11 C14 1.504(3)
C11 C12 1.510(3)

loop_
_cod_related_entry_id
_cod_related_entry_code
_cod_related_entry_database
1 24534450 ChemSpider
